data_7229351
loop_
_publ_author_name
'Nguyen, Thanh Binh'
'Retailleau, Pascal'

_publ_section_title
;
 Methyl ketone break-and-rebuild: a strategy for full
 \a-heterofunctionalization of acetophenones
;
_journal_name_full 'Green Chem.'
_journal_paper_doi 10.1039/C7GC02558K
_journal_year 2017
_chemical_formula_moiety 'C12 H13 N O2 S'
_chemical_formula_sum 'C12 H13 N O2 S'
_chemical_formula_weight 235.29
_space_group_crystal_system monoclinic
_space_group_IT_number 14
_space_group_name_Hall '-P 2ybc'
_space_group_name_H-M_alt 'P 1 21/c 1'
_symmetry_space_group_name_Hall '-P 2ybc'
_symmetry_space_group_name_H-M 'P 1 21/c 1'
_atom_sites_solution_hydrogens geom
_atom_sites_solution_primary dual
_audit_creation_date 2017-03-02
_audit_creation_method
;
Olex2 1.2
(compiled 2017.02.23 svn.r3390 for OlexSys, GUI svn.r5320)
;
_cell_angle_alpha 90
_cell_angle_beta 92.003(5)
_cell_angle_gamma 90
_cell_formula_units_Z 4
_cell_length_a 10.7579(6)
_cell_length_b 9.2297(5)
_cell_length_c 11.7358(7)
_cell_measurement_reflns_used 4075
_cell_measurement_temperature 293.00(10)
_cell_measurement_theta_max 30.1330
_cell_measurement_theta_min 3.5080
_cell_volume 1164.56(11)
_computing_cell_refinement 'CrysAlisPro 1.171.39.7b (Rigaku OD, 2015)'
_computing_data_collection 'CrysAlisPro 1.171.39.7b (Rigaku OD, 2015)'
_computing_data_reduction 'CrysAlisPro 1.171.39.7b (Rigaku OD, 2015)'
_computing_molecular_graphics 'Olex2 (Dolomanov et al., 2009)'
_computing_publication_material 'Olex2 (Dolomanov et al., 2009)'
_computing_structure_refinement 'ShelXL (Sheldrick, 2015)'
_computing_structure_solution 'ShelXT (Sheldrick, 2015)'
_diffrn_ambient_environment air
_diffrn_ambient_temperature 293.00(10)
_diffrn_detector 'CCD plate'
_diffrn_measured_fraction_theta_full 0.992
_diffrn_measured_fraction_theta_max 0.892
_diffrn_measurement_details
;
List of Runs (angles in degrees, time in seconds):

  # Type    Start    End  Width  t~exp~   \w     \q     \k     \f   Frames
--------------------------------------------------------------------------
  1  \w    -15.00  11.00   0.50   12.00    --   -0.30  38.00 -90.00   52
  2  \w    -17.00   9.00   0.50   12.00    --   -0.30  38.00-150.00   52
  3  \w    -24.00  89.00   0.50   12.00    --   -0.30  38.00-180.00  226
  4  \w    -24.00  44.00   0.50   12.00    --   -0.30  38.00 120.00  136
  5  \w    -20.00   7.00   0.50   12.00    --   -0.30  29.00  10.00   54
;
_diffrn_measurement_device 'four-circle diffractometer'
_diffrn_measurement_device_type 'Rigaku XtaLAB Pro: Kappa single'
_diffrn_measurement_method '\w scans'
_diffrn_orient_matrix_type 'CrysAlisPro convention (1999,Acta A55,543-557)'
_diffrn_orient_matrix_UB_11 -0.0181174000
_diffrn_orient_matrix_UB_12 -0.0103827000
_diffrn_orient_matrix_UB_13 0.0569420000
_diffrn_orient_matrix_UB_21 0.0581579000
_diffrn_orient_matrix_UB_22 0.0277091000
_diffrn_orient_matrix_UB_23 0.0202985000
_diffrn_orient_matrix_UB_31 -0.0253995000
_diffrn_orient_matrix_UB_32 0.0709235000
_diffrn_orient_matrix_UB_33 0.0004433000
_diffrn_radiation_monochromator 'multi-layer optics'
_diffrn_radiation_probe x-ray
_diffrn_radiation_type MoK\a
_diffrn_radiation_wavelength 0.71073
_diffrn_reflns_av_R_equivalents 0.0542
_diffrn_reflns_av_unetI/netI 0.0511
_diffrn_reflns_Laue_measured_fraction_full 0.992
_diffrn_reflns_Laue_measured_fraction_max 0.892
_diffrn_reflns_limit_h_max 15
_diffrn_reflns_limit_h_min -14
_diffrn_reflns_limit_k_max 12
_diffrn_reflns_limit_k_min -13
_diffrn_reflns_limit_l_max 15
_diffrn_reflns_limit_l_min -16
_diffrn_reflns_number 12688
_diffrn_reflns_point_group_measured_fraction_full 0.992
_diffrn_reflns_point_group_measured_fraction_max 0.892
_diffrn_reflns_theta_full 25.242
_diffrn_reflns_theta_max 30.607
_diffrn_reflns_theta_min 3.422
_diffrn_source 'microfocus sealed X-ray tube'
_diffrn_source_type 'Rigaku mm003(Mo) X-ray Source'
_exptl_absorpt_coefficient_mu 0.262
_exptl_absorpt_correction_T_max 1.00000
_exptl_absorpt_correction_T_min 0.37254
_exptl_absorpt_correction_type multi-scan
_exptl_absorpt_process_details
;
CrysAlisPro 1.171.39.7b (Rigaku Oxford Diffraction, 2015)
Empirical absorption correction using spherical harmonics,
 implemented in SCALE3 ABSPACK scaling algorithm.
;
_exptl_crystal_colour yellow
_exptl_crystal_density_diffrn 1.342
_exptl_crystal_description platelet
_exptl_crystal_F_000 496
_exptl_crystal_size_max 0.30
_exptl_crystal_size_mid 0.24
_exptl_crystal_size_min 0.08
_refine_diff_density_max 0.236
_refine_diff_density_min -0.277
_refine_diff_density_rms 0.052
_refine_ls_extinction_method none
_refine_ls_goodness_of_fit_ref 1.052
_refine_ls_hydrogen_treatment constr
_refine_ls_matrix_type full
_refine_ls_number_parameters 145
_refine_ls_number_reflns 3211
_refine_ls_number_restraints 0
_refine_ls_restrained_S_all 1.052
_refine_ls_R_factor_all 0.0555
_refine_ls_R_factor_gt 0.0430
_refine_ls_shift/su_max 0.000
_refine_ls_shift/su_mean 0.000
_refine_ls_structure_factor_coef Fsqd
_refine_ls_weighting_details 'w=1/[\s^2^(Fo^2^)+(0.0595P)^2^+0.1824P] where P=(Fo^2^+2Fc^2^)/3'
_refine_ls_weighting_scheme calc
_refine_ls_wR_factor_gt 0.1159
_refine_ls_wR_factor_ref 0.1256
_reflns_Friedel_coverage 0.000
_reflns_number_gt 2557
_reflns_number_total 3211
_reflns_threshold_expression 'I > 2\s(I)'
_cod_data_source_file c7gc02558k1.cif
_cod_data_source_block exp_1
_cod_database_code 7229351
_shelx_shelxl_version_number 2014/7
_shelx_space_group_comment
;
The symmetry employed for this shelxl refinement is uniquely defined
by the following loop, which should always be used as a source of
symmetry information in preference to the above space-group names.
They are only intended as comments.
;
_reflns_odcompleteness_completeness 99.49
_reflns_odcompleteness_iscentric 1
_reflns_odcompleteness_theta 26.32
_olex2_refinement_description
;
1. Fixed Uiso
 At 1.2 times of:
  All C(H) groups, All C(H,H) groups
2.a Secondary CH2 refined with riding coordinates:
 C5(H5A,H5B), C2(H2A,H2B), C4(H4A,H4B), C3(H3A,H3B)
2.b Aromatic/amide H refined with riding coordinates:
 C8(H8), C12(H12), C9(H9), C11(H11), C10(H10)
;
_olex2_submission_special_instructions 'No special instructions were received'
_oxdiff_exptl_absorpt_empirical_details
;
Empirical correction (ABSPACK) includes:
- Absorption correction using spherical harmonics
- Frame scaling
- Detector area scaling
;
_oxdiff_exptl_absorpt_empirical_full_max 2.160
_oxdiff_exptl_absorpt_empirical_full_min 0.565

loop_
_space_group_symop_operation_xyz
'x, y, z'
'-x, y+1/2, -z+1/2'
'-x, -y, -z'
'x, -y-1/2, z-1/2'

loop_
_atom_site_label
_atom_site_type_symbol
_atom_site_fract_x
_atom_site_fract_y
_atom_site_fract_z
_atom_site_U_iso_or_equiv
_atom_site_adp_type
_atom_site_occupancy
_atom_site_site_symmetry_order
_atom_site_calc_flag
_atom_site_refinement_flags_posn
S1 S 0.35309(4) 0.38750(4) 0.57138(3) 0.04625(14) Uani 1 1 d .
O1 O 0.07551(11) 0.02089(12) 0.34121(10) 0.0553(3) Uani 1 1 d .
O2 O 0.14252(11) 0.61440(12) 0.44452(11) 0.0569(3) Uani 1 1 d .
N1 N 0.15878(10) 0.27816(12) 0.44907(9) 0.0377(3) Uani 1 1 d .
C7 C 0.29622(12) 0.55680(13) 0.31109(11) 0.0363(3) Uani 1 1 d .
C8 C 0.38279(13) 0.45684(15) 0.27433(12) 0.0410(3) Uani 1 1 d .
H8 H 0.3929 0.3691 0.3125 0.049 Uiso 1 1 calc R
C1 C 0.23705(12) 0.38559(13) 0.47417(11) 0.0338(3) Uani 1 1 d .
C6 C 0.21831(12) 0.52782(13) 0.41013(12) 0.0373(3) Uani 1 1 d .
C5 C 0.06300(12) 0.28275(16) 0.35662(13) 0.0432(3) Uani 1 1 d .
H5A H 0.0705 0.3719 0.3136 0.052 Uiso 1 1 calc R
H5B H -0.0190 0.2802 0.3883 0.052 Uiso 1 1 calc R
C2 C 0.16267(15) 0.13945(16) 0.51029(13) 0.0468(3) Uani 1 1 d .
H2A H 0.0876 0.1279 0.5529 0.056 Uiso 1 1 calc R
H2B H 0.2334 0.1379 0.5639 0.056 Uiso 1 1 calc R
C12 C 0.28109(16) 0.68802(15) 0.25157(15) 0.0510(4) Uani 1 1 d .
H12 H 0.2231 0.7558 0.2746 0.061 Uiso 1 1 calc R
C4 C 0.07954(15) 0.15437(18) 0.27931(13) 0.0489(3) Uani 1 1 d .
H4A H 0.0143 0.1546 0.2202 0.059 Uiso 1 1 calc R
H4B H 0.1588 0.1622 0.2428 0.059 Uiso 1 1 calc R
C9 C 0.45423(15) 0.48700(19) 0.18110(14) 0.0525(4) Uani 1 1 d .
H9 H 0.5122 0.4197 0.1572 0.063 Uiso 1 1 calc R
C11 C 0.35296(19) 0.71592(19) 0.15852(16) 0.0640(5) Uani 1 1 d .
H11 H 0.3429 0.8027 0.1189 0.077 Uiso 1 1 calc R
C3 C 0.17325(17) 0.01726(17) 0.42620(15) 0.0542(4) Uani 1 1 d .
H3A H 0.2526 0.0238 0.3898 0.065 Uiso 1 1 calc R
H3B H 0.1708 -0.0744 0.4665 0.065 Uiso 1 1 calc R
C10 C 0.43945(18) 0.6160(2) 0.12397(15) 0.0605(5) Uani 1 1 d .
H10 H 0.4879 0.6362 0.0618 0.073 Uiso 1 1 calc R

loop_
_atom_site_aniso_label
_atom_site_aniso_U_11
_atom_site_aniso_U_22
_atom_site_aniso_U_33
_atom_site_aniso_U_23
_atom_site_aniso_U_13
_atom_site_aniso_U_12
S1 0.0496(2) 0.0451(2) 0.0430(2) 0.00162(14) -0.01210(15) -0.01094(14)
O1 0.0646(7) 0.0451(6) 0.0556(7) -0.0067(5) -0.0051(5) -0.0174(5)
O2 0.0615(7) 0.0475(6) 0.0621(7) -0.0069(5) 0.0074(6) 0.0166(5)
N1 0.0394(6) 0.0367(5) 0.0367(6) 0.0000(4) -0.0038(4) -0.0057(4)
C7 0.0412(6) 0.0286(5) 0.0386(7) 0.0010(5) -0.0066(5) -0.0062(5)
C8 0.0459(7) 0.0383(6) 0.0387(7) 0.0029(5) 0.0005(5) -0.0014(5)
C1 0.0361(6) 0.0334(6) 0.0319(6) -0.0027(4) 0.0028(5) -0.0031(5)
C6 0.0395(6) 0.0312(6) 0.0408(7) -0.0046(5) -0.0039(5) 0.0002(5)
C5 0.0362(6) 0.0474(7) 0.0453(8) -0.0032(6) -0.0065(5) -0.0020(5)
C2 0.0546(8) 0.0429(7) 0.0423(8) 0.0080(6) -0.0046(6) -0.0157(6)
C12 0.0629(9) 0.0308(6) 0.0583(9) 0.0057(6) -0.0105(7) -0.0033(6)
C4 0.0518(8) 0.0544(8) 0.0402(8) -0.0054(6) -0.0020(6) -0.0103(7)
C9 0.0524(8) 0.0615(9) 0.0437(8) -0.0013(7) 0.0057(6) -0.0061(7)
C11 0.0862(12) 0.0475(8) 0.0573(10) 0.0220(7) -0.0132(9) -0.0224(9)
C3 0.0593(9) 0.0379(7) 0.0649(10) 0.0020(7) -0.0052(8) -0.0068(7)
C10 0.0719(11) 0.0667(11) 0.0427(8) 0.0073(7) 0.0013(8) -0.0260(9)

loop_
_atom_type_symbol
_atom_type_description
_atom_type_scat_dispersion_real
_atom_type_scat_dispersion_imag
_atom_type_scat_source
C C 0.0033 0.0016 'International Tables Vol C Tables 4.2.6.8 and 6.1.1.4'
H H 0.0000 0.0000 'International Tables Vol C Tables 4.2.6.8 and 6.1.1.4'
N N 0.0061 0.0033 'International Tables Vol C Tables 4.2.6.8 and 6.1.1.4'
O O 0.0106 0.0060 'International Tables Vol C Tables 4.2.6.8 and 6.1.1.4'
S S 0.1246 0.1234 'International Tables Vol C Tables 4.2.6.8 and 6.1.1.4'

loop_
_geom_angle_atom_site_label_1
_geom_angle_atom_site_label_2
_geom_angle_atom_site_label_3
_geom_angle
C3 O1 C4 109.93(11)
C1 N1 C5 124.40(11)
C1 N1 C2 122.41(11)
C2 N1 C5 113.17(11)
C8 C7 C6 121.83(11)
C8 C7 C12 119.01(13)
C12 C7 C6 119.15(13)
C7 C8 H8 119.8
C9 C8 C7 120.48(13)
C9 C8 H8 119.8
N1 C1 S1 128.02(10)
N1 C1 C6 117.56(11)
C6 C1 S1 114.40(9)
O2 C6 C7 122.97(12)
O2 C6 C1 118.68(12)
C7 C6 C1 118.32(11)
N1 C5 H5A 109.9
N1 C5 H5B 109.9
N1 C5 C4 109.10(11)
H5A C5 H5B 108.3
C4 C5 H5A 109.9
C4 C5 H5B 109.9
N1 C2 H2A 109.8
N1 C2 H2B 109.8
N1 C2 C3 109.51(12)
H2A C2 H2B 108.2
C3 C2 H2A 109.8
C3 C2 H2B 109.8
C7 C12 H12 120.2
C11 C12 C7 119.64(15)
C11 C12 H12 120.2
O1 C4 C5 111.40(13)
O1 C4 H4A 109.3
O1 C4 H4B 109.3
C5 C4 H4A 109.3
C5 C4 H4B 109.3
H4A C4 H4B 108.0
C8 C9 H9 120.0
C10 C9 C8 120.09(16)
C10 C9 H9 120.0
C12 C11 H11 119.7
C10 C11 C12 120.55(14)
C10 C11 H11 119.7
O1 C3 C2 111.75(13)
O1 C3 H3A 109.3
O1 C3 H3B 109.3
C2 C3 H3A 109.3
C2 C3 H3B 109.3
H3A C3 H3B 107.9
C9 C10 C11 120.22(16)
C9 C10 H10 119.9
C11 C10 H10 119.9

loop_
_geom_bond_atom_site_label_1
_geom_bond_atom_site_label_2
_geom_bond_distance
S1 C1 1.6616(13)
O1 C4 1.432(2)
O1 C3 1.424(2)
O2 C6 1.2204(16)
N1 C1 1.3272(16)
N1 C5 1.4705(17)
N1 C2 1.4679(17)
C7 C8 1.3903(19)
C7 C6 1.4809(19)
C7 C12 1.4047(18)
C8 H8 0.9300
C8 C9 1.387(2)
C1 C6 1.5225(17)
C5 H5A 0.9700
C5 H5B 0.9700
C5 C4 1.507(2)
C2 H2A 0.9700
C2 H2B 0.9700
C2 C3 1.506(2)
C12 H12 0.9300
C12 C11 1.384(3)
C4 H4A 0.9700
C4 H4B 0.9700
C9 H9 0.9300
C9 C10 1.373(2)
C11 H11 0.9300
C11 C10 1.381(3)
C3 H3A 0.9700
C3 H3B 0.9700
C10 H10 0.9300
